data_2203690
loop_
_publ_author_name
'Jian Zhou'
'Zhen-Feng Chen'
'Xian-Wen Wang'
'Yan-Shu Tan'
'Hong Liang'
'Yong Zhang'

_publ_section_title
;
 Bis(2-formylpyridine semicabazonato)nickel(II)
;
_journal_issue 5
_journal_name_full 'Acta Crystallographica Section E'
_journal_page_first m568
_journal_page_last m570
_journal_paper_doi 10.1107/S1600536804008207
_journal_volume 60
_journal_year 2004
_chemical_formula_iupac '[Ni (C7 H7 N4 O)2]'
_chemical_formula_moiety 'C14 H14 N8 Ni O2'
_chemical_formula_sum 'C14 H14 N8 Ni O2'
_chemical_formula_weight 385.04
_chemical_name_systematic
;
Bis(2-formylpyridine semicabazonato)nickel(II)
;
_space_group_IT_number 78
_symmetry_cell_setting tetragonal
_symmetry_space_group_name_Hall 'P 4cw'
_symmetry_space_group_name_H-M 'P 43'
_atom_sites_solution_hydrogens geom
_atom_sites_solution_primary direct
_atom_sites_solution_secondary difmap
_audit_creation_method SHELXL-97
_cell_angle_alpha 90.00
_cell_angle_beta 90.00
_cell_angle_gamma 90.00
_cell_formula_units_Z 4
_cell_length_a 8.2766(12)
_cell_length_b 8.2766(12)
_cell_length_c 23.648(4)
_cell_measurement_reflns_used 8353
_cell_measurement_temperature 193(2)
_cell_measurement_theta_max 27.5
_cell_measurement_theta_min 3.4
_cell_volume 1619.9(4)
_computing_cell_refinement CrystalClear
_computing_data_collection 'CrystalClear (Rigaku, 1999)'
_computing_data_reduction 'CrystalStructure (Rigaku and Rigaku/MSC, 2000)'
_computing_molecular_graphics 'SHELXTL (Siemens, 1994)'
_computing_publication_material SHELXTL
_computing_structure_refinement 'SHELXL97 (Sheldrick, 1997)'
_computing_structure_solution 'SHELXS97 (Sheldrick, 1997)'
_diffrn_ambient_temperature 193(2)
_diffrn_detector_area_resol_mean 7.31
_diffrn_measured_fraction_theta_full 0.994
_diffrn_measured_fraction_theta_max 0.994
_diffrn_measurement_device_type 'Rigaku Mercury CCD'
_diffrn_measurement_method \w
_diffrn_radiation_monochromator graphite
_diffrn_radiation_source 'fine-focus sealed tube'
_diffrn_radiation_type MoK\a
_diffrn_radiation_wavelength 0.71070
_diffrn_reflns_av_R_equivalents 0.033
_diffrn_reflns_av_sigmaI/netI 0.021
_diffrn_reflns_limit_h_max 10
_diffrn_reflns_limit_h_min -8
_diffrn_reflns_limit_k_max 10
_diffrn_reflns_limit_k_min -10
_diffrn_reflns_limit_l_max 25
_diffrn_reflns_limit_l_min -30
_diffrn_reflns_number 18151
_diffrn_reflns_theta_full 27.5
_diffrn_reflns_theta_max 27.5
_diffrn_reflns_theta_min 3.4
_diffrn_standards_decay_% 0
_diffrn_standards_interval_count 0
_diffrn_standards_interval_time 0
_diffrn_standards_number 0
_exptl_absorpt_coefficient_mu 1.22
_exptl_absorpt_correction_T_max 0.710
_exptl_absorpt_correction_T_min 0.557
_exptl_absorpt_correction_type multi-scan
_exptl_absorpt_process_details '(Jacobson, 1998)'
_exptl_crystal_colour dark-red
_exptl_crystal_density_diffrn 1.579
_exptl_crystal_density_method 'not measured'
_exptl_crystal_description octahedron
_exptl_crystal_F_000 792
_exptl_crystal_size_max 0.54
_exptl_crystal_size_mid 0.37
_exptl_crystal_size_min 0.30
_refine_diff_density_max 0.19
_refine_diff_density_min -0.21
_refine_ls_abs_structure_details 'Flack (1983); 1512 Friedel pairs'
_refine_ls_abs_structure_Flack 0.445(10)
_refine_ls_extinction_method none
_refine_ls_goodness_of_fit_ref 1.12
_refine_ls_hydrogen_treatment mixed
_refine_ls_matrix_type full
_refine_ls_number_parameters 243
_refine_ls_number_reflns 3413
_refine_ls_number_restraints 5
_refine_ls_restrained_S_all 1.12
_refine_ls_R_factor_all 0.027
_refine_ls_R_factor_gt 0.026
_refine_ls_shift/su_max 0.001
_refine_ls_shift/su_mean 0.000
_refine_ls_structure_factor_coef Fsqd
_refine_ls_weighting_details 'calc w = 1/[\s^2^(Fo^2^)+(0.0203P)^2^ 0.748P] where P = (Fo^2^ + 2Fc^2^)/3'
_refine_ls_weighting_scheme calc
_refine_ls_wR_factor_gt 0.055
_refine_ls_wR_factor_ref 0.056
_reflns_number_gt 3368
_reflns_number_total 3413
_reflns_threshold_expression I>2\s(I)
_cod_data_source_file ya6201.cif
_cod_data_source_block I
_cod_database_code 2203690
_cod_database_fobs_code 2203690

loop_
_symmetry_equiv_pos_as_xyz
'x, y, z'
'-y, x, z+3/4'
'-x, -y, z+1/2'
'y, -x, z+1/4'

loop_
_atom_site_label
_atom_site_fract_x
_atom_site_fract_y
_atom_site_fract_z
_atom_site_U_iso_or_equiv
_atom_site_adp_type
_atom_site_calc_flag
_atom_site_refinement_flags
_atom_site_occupancy
_atom_site_type_symbol
Ni1 0.55169(3) 0.18766(3) 0.229470(11) 0.01823(7) Uani d . 1 Ni
O1 0.43931(18) -0.03770(17) 0.22241(7) 0.0229(3) Uani d . 1 O
O2 0.32805(18) 0.30478(19) 0.23638(7) 0.0250(3) Uani d . 1 O
N1 0.6742(2) 0.3746(2) 0.27147(8) 0.0238(4) Uani d . 1 N
N2 0.5827(2) 0.0894(2) 0.30547(7) 0.0201(4) Uani d . 1 N
N3 0.5253(2) -0.0592(2) 0.31640(8) 0.0262(4) Uani d . 1 N
N4 0.3735(3) -0.2569(3) 0.27498(9) 0.0363(5) Uani d D 1 N
N5 0.7710(2) 0.1206(2) 0.18844(8) 0.0212(4) Uani d . 1 N
N6 0.5194(2) 0.2815(2) 0.15317(8) 0.0206(4) Uani d . 1 N
N7 0.3835(2) 0.3673(3) 0.14200(8) 0.0263(4) Uani d . 1 N
N8 0.1607(3) 0.4686(3) 0.18623(10) 0.0362(5) Uani d D 1 N
C1 0.7164(4) 0.5204(3) 0.25307(13) 0.0369(6) Uani d . 1 C
H1 0.6874 0.5506 0.2157 0.044 Uiso calc R 1 H
C2 0.7996(4) 0.6291(4) 0.28564(15) 0.0547(9) Uani d . 1 C
H2 0.8294 0.7316 0.2709 0.066 Uiso calc R 1 H
C3 0.8395(4) 0.5865(4) 0.34060(15) 0.0549(9) Uani d . 1 C
H3 0.8949 0.6606 0.3644 0.066 Uiso calc R 1 H
C4 0.7980(3) 0.4356(3) 0.36040(12) 0.0375(6) Uani d . 1 C
H4 0.8263 0.4033 0.3977 0.045 Uiso calc R 1 H
C5 0.7144(3) 0.3321(3) 0.32510(10) 0.0250(5) Uani d . 1 C
C6 0.6633(3) 0.1721(3) 0.34262(10) 0.0253(5) Uani d . 1 C
H6 0.6874 0.1304 0.3791 0.030 Uiso calc R 1 H
C7 0.4466(3) -0.1130(3) 0.26892(10) 0.0229(4) Uani d . 1 C
C8 0.9062(3) 0.0532(3) 0.20893(11) 0.0290(5) Uani d . 1 C
H8 0.9067 0.0178 0.2471 0.035 Uiso calc R 1 H
C9 1.0446(3) 0.0328(3) 0.17716(12) 0.0364(6) Uani d . 1 C
H9 1.1381 -0.0156 0.1931 0.044 Uiso calc R 1 H
C10 1.0440(3) 0.0846(4) 0.12134(13) 0.0391(6) Uani d . 1 C
H10 1.1377 0.0724 0.0985 0.047 Uiso calc R 1 H
C11 0.9061(3) 0.1539(3) 0.09933(11) 0.0310(5) Uani d . 1 C
H11 0.9027 0.1879 0.0610 0.037 Uiso calc R 1 H
C12 0.7721(3) 0.1731(3) 0.13406(10) 0.0225(5) Uani d . 1 C
C13 0.6286(3) 0.2590(3) 0.11528(9) 0.0251(5) Uani d . 1 C
H13 0.6162 0.2961 0.0775 0.030 Uiso calc R 1 H
C14 0.2936(3) 0.3741(3) 0.19019(10) 0.0233(5) Uani d . 1 C
H8B 0.087(3) 0.455(4) 0.2133(11) 0.044(9) Uiso d D 1 H
H4A 0.318(3) -0.305(3) 0.2475(9) 0.032(7) Uiso d D 1 H
H4B 0.378(3) -0.305(3) 0.3083(8) 0.029(7) Uiso d D 1 H
H8A 0.131(4) 0.497(4) 0.1517(9) 0.046(9) Uiso d D 1 H

loop_
_atom_site_aniso_label
_atom_site_aniso_U_11
_atom_site_aniso_U_22
_atom_site_aniso_U_33
_atom_site_aniso_U_12
_atom_site_aniso_U_13
_atom_site_aniso_U_23
Ni1 0.02104(13) 0.02194(13) 0.01171(11) -0.00037(11) -0.00105(11) 0.00198(11)
O1 0.0301(8) 0.0235(7) 0.0149(8) -0.0046(6) -0.0006(7) 0.0001(6)
O2 0.0249(7) 0.0353(8) 0.0147(8) 0.0052(6) 0.0003(7) -0.0012(7)
N1 0.0255(10) 0.0254(10) 0.0205(10) 0.0000(7) -0.0015(8) 0.0014(8)
N2 0.0235(9) 0.0218(9) 0.0149(9) -0.0014(7) 0.0005(7) 0.0018(7)
N3 0.0378(11) 0.0226(9) 0.0181(10) -0.0066(8) -0.0004(8) 0.0025(7)
N4 0.0570(14) 0.0313(11) 0.0205(12) -0.0184(10) -0.0044(10) 0.0023(9)
N5 0.0233(9) 0.0221(9) 0.0183(9) 0.0010(7) -0.0022(7) 0.0019(7)
N6 0.0215(9) 0.0259(10) 0.0145(9) 0.0022(7) -0.0010(7) 0.0025(7)
N7 0.0251(10) 0.0377(12) 0.0160(10) 0.0092(9) 0.0003(7) 0.0030(8)
N8 0.0344(12) 0.0532(14) 0.0211(12) 0.0174(10) 0.0026(9) 0.0019(10)
C1 0.0497(17) 0.0272(13) 0.0337(14) -0.0072(11) -0.0026(12) 0.0061(11)
C2 0.079(2) 0.0319(16) 0.053(2) -0.0275(15) -0.0083(18) 0.0104(15)
C3 0.073(2) 0.0461(18) 0.046(2) -0.0316(16) -0.0104(16) -0.0053(15)
C4 0.0436(15) 0.0410(15) 0.0280(14) -0.0136(12) -0.0080(12) -0.0027(11)
C5 0.0248(11) 0.0284(11) 0.0219(11) -0.0023(9) -0.0016(9) -0.0021(9)
C6 0.0328(13) 0.0304(12) 0.0127(11) -0.0029(10) -0.0063(9) 0.0040(9)
C7 0.0260(11) 0.0239(11) 0.0189(11) -0.0025(9) 0.0016(9) -0.0002(9)
C8 0.0295(12) 0.0290(12) 0.0287(13) 0.0041(10) -0.0058(10) 0.0028(10)
C9 0.0256(13) 0.0426(15) 0.0409(16) 0.0109(10) -0.0049(11) 0.0011(12)
C10 0.0281(13) 0.0467(16) 0.0426(17) 0.0082(12) 0.0084(12) 0.0011(13)
C11 0.0298(12) 0.0372(13) 0.0261(13) 0.0034(10) 0.0069(10) 0.0027(11)
C12 0.0234(11) 0.0241(11) 0.0202(11) 0.0006(9) 0.0011(9) 0.0010(8)
C13 0.0262(11) 0.0329(12) 0.0160(12) 0.0026(10) 0.0019(9) 0.0041(9)
C14 0.0241(11) 0.0307(12) 0.0152(11) 0.0038(9) -0.0023(9) -0.0037(9)

loop_
_atom_type_symbol
_atom_type_description
_atom_type_scat_dispersion_real
_atom_type_scat_dispersion_imag
_atom_type_scat_source
C C 0.0033 0.0016 'International Tables Vol C Tables 4.2.6.8 and 6.1.1.4'
H H 0.0000 0.0000 'International Tables Vol C Tables 4.2.6.8 and 6.1.1.4'
N N 0.0061 0.0033 'International Tables Vol C Tables 4.2.6.8 and 6.1.1.4'
Ni Ni 0.3393 1.1124 'International Tables Vol C Tables 4.2.6.8 and 6.1.1.4'
O O 0.0106 0.0060 'International Tables Vol C Tables 4.2.6.8 and 6.1.1.4'

loop_
_geom_angle_atom_site_label_1
_geom_angle_atom_site_label_2
_geom_angle_atom_site_label_3
_geom_angle
_geom_angle_publ_flag
N1 Ni1 N2 79.14(8) yes
N1 Ni1 N5 89.77(7) yes
N1 Ni1 N6 101.95(8) yes
N2 Ni1 N5 101.25(7) yes
N2 Ni1 N6 178.90(8) yes
N5 Ni1 N6 78.60(7) yes
N1 Ni1 O1 155.50(7) yes
N1 Ni1 O2 92.80(7) yes
N2 Ni1 O1 76.40(7) yes
N2 Ni1 O2 103.45(7) yes
N5 Ni1 O1 96.33(6) yes
N5 Ni1 O2 155.21(7) yes
N6 Ni1 O1 102.52(7) yes
N6 Ni1 O2 76.75(7) yes
O1 Ni1 O2 91.49(6) yes
C7 O1 Ni1 110.40(14) ?
C14 O2 Ni1 109.96(14) ?
C1 N1 C5 118.5(2) ?
C1 N1 Ni1 129.86(18) ?
C5 N1 Ni1 111.68(15) ?
C6 N2 N3 122.28(19) ?
C6 N2 Ni1 117.53(15) ?
N3 N2 Ni1 120.16(14) ?
N2 N3 C7 107.89(18) ?
C7 N4 H4A 123.4(18) ?
C7 N4 H4B 118.4(18) ?
H4A N4 H4B 118(3) ?
C8 N5 C12 118.0(2) ?
C8 N5 Ni1 130.86(17) ?
C12 N5 Ni1 110.72(14) ?
C13 N6 N7 121.50(19) ?
C13 N6 Ni1 118.89(16) ?
N7 N6 Ni1 119.61(14) ?
N6 N7 C14 108.16(18) ?
C14 N8 H8B 116(2) ?
C14 N8 H8A 116(2) ?
H8B N8 H8A 120(3) ?
N1 C1 C2 123.0(3) ?
N1 C1 H1 118.5 ?
C2 C1 H1 118.5 ?
C1 C2 C3 118.7(3) ?
C1 C2 H2 120.7 ?
C3 C2 H2 120.7 ?
C4 C3 C2 119.3(3) ?
C4 C3 H3 120.3 ?
C2 C3 H3 120.3 ?
C3 C4 C5 118.8(3) ?
C3 C4 H4 120.6 ?
C5 C4 H4 120.6 ?
N1 C5 C4 121.8(2) ?
N1 C5 C6 115.6(2) ?
C4 C5 C6 122.6(2) ?
N2 C6 C5 116.0(2) ?
N2 C6 H6 122.0 ?
C5 C6 H6 122.0 ?
O1 C7 N4 120.5(2) ?
O1 C7 N3 125.0(2) ?
N4 C7 N3 114.5(2) ?
N5 C8 C9 123.1(2) ?
N5 C8 H8 118.4 ?
C9 C8 H8 118.4 ?
C8 C9 C10 118.5(2) ?
C8 C9 H9 120.8 ?
C10 C9 H9 120.8 ?
C11 C10 C9 119.3(2) ?
C11 C10 H10 120.3 ?
C9 C10 H10 120.3 ?
C10 C11 C12 119.0(2) ?
C10 C11 H11 120.5 ?
C12 C11 H11 120.5 ?
N5 C12 C11 121.9(2) ?
N5 C12 C13 116.1(2) ?
C11 C12 C13 121.9(2) ?
N6 C13 C12 115.6(2) ?
N6 C13 H13 122.2 ?
C12 C13 H13 122.2 ?
O2 C14 N8 120.3(2) ?
O2 C14 N7 125.4(2) ?
N8 C14 N7 114.2(2) ?

loop_
_geom_bond_atom_site_label_1
_geom_bond_atom_site_label_2
_geom_bond_distance
_geom_bond_publ_flag
Ni1 O1 2.0909(15) yes
Ni1 O2 2.0959(15) yes
Ni1 N1 2.100(2) yes
Ni1 N2 1.9892(18) yes
Ni1 N5 2.1317(19) yes
Ni1 N6 1.9822(18) yes
C7 O1 1.265(3) yes
C14 O2 1.266(3) yes
N1 C1 1.330(3) ?
N1 C5 1.357(3) ?
N2 C6 1.298(3) ?
N2 N3 1.344(3) ?
N3 C7 1.372(3) ?
N4 C7 1.344(3) ?
N4 H4A 0.888(17) ?
N4 H4B 0.883(17) ?
N5 C8 1.341(3) ?
N5 C12 1.357(3) ?
N6 C13 1.286(3) ?
N6 N7 1.357(3) ?
N7 C14 1.362(3) ?
N8 C14 1.353(3) ?
N8 H8B 0.888(18) ?
N8 H8A 0.884(18) ?
C1 C2 1.370(4) ?
C1 H1 0.9500 ?
C2 C3 1.387(5) ?
C2 H2 0.9500 ?
C3 C4 1.377(4) ?
C3 H3 0.9500 ?
C4 C5 1.382(3) ?
C4 H4 0.9500 ?
C5 C6 1.451(3) ?
C6 H6 0.9500 ?
C8 C9 1.381(4) ?
C8 H8 0.9500 ?
C9 C10 1.388(4) ?
C9 H9 0.9500 ?
C10 C11 1.380(4) ?
C10 H10 0.9500 ?
C11 C12 1.389(3) ?
C11 H11 0.9500 ?
C12 C13 1.454(3) ?
C13 H13 0.9500 ?

loop_
_geom_hbond_atom_site_label_D
_geom_hbond_atom_site_label_H
_geom_hbond_atom_site_label_A
_geom_hbond_site_symmetry_A
_geom_hbond_distance_DH
_geom_hbond_distance_HA
_geom_hbond_distance_DA
_geom_hbond_angle_DHA
_geom_hbond_publ_flag
N4 H4B N7 4_555 0.88(2) 2.09(2) 2.959(3) 170 yes
N8 H8A N3 2_554 0.88(2) 2.12(2) 2.993(3) 171 yes
C4 H4 O1 4_665 0.95 2.46 3.152(3) 128 yes
C9 H9 O1 1_655 0.94 2.59 3.487(3) 156 yes
C13 H13 O2 2_654 0.95 2.26 3.150(3) 154 yes

loop_
_geom_torsion_atom_site_label_1
_geom_torsion_atom_site_label_2
_geom_torsion_atom_site_label_3
_geom_torsion_atom_site_label_4
_geom_torsion
N6 Ni1 O1 C7 -178.66(15)
N2 Ni1 O1 C7 1.57(14)
O2 Ni1 O1 C7 -101.91(14)
N1 Ni1 O1 C7 -1.8(2)
N5 Ni1 O1 C7 101.66(15)
N6 Ni1 O2 C14 -1.40(15)
N2 Ni1 O2 C14 179.71(15)
O1 Ni1 O2 C14 -103.92(15)
N1 Ni1 O2 C14 100.21(15)
N5 Ni1 O2 C14 4.7(2)
N6 Ni1 N1 C1 1.7(2)
N2 Ni1 N1 C1 -178.5(2)
O1 Ni1 N1 C1 -175.1(2)
O2 Ni1 N1 C1 -75.3(2)
N5 Ni1 N1 C1 80.0(2)
N6 Ni1 N1 C5 -177.63(15)
N2 Ni1 N1 C5 2.16(15)
O1 Ni1 N1 C5 5.5(3)
O2 Ni1 N1 C5 105.32(16)
N5 Ni1 N1 C5 -99.34(16)
N6 Ni1 N2 C6 166(4)
O1 Ni1 N2 C6 178.43(18)
O2 Ni1 N2 C6 -93.31(17)
N1 Ni1 N2 C6 -3.01(17)
N5 Ni1 N2 C6 84.56(18)
N6 Ni1 N2 N3 -12(4)
O1 Ni1 N2 N3 0.36(15)
O2 Ni1 N2 N3 88.62(17)
N1 Ni1 N2 N3 178.92(17)
N5 Ni1 N2 N3 -93.51(17)
C6 N2 N3 C7 180.0(2)
Ni1 N2 N3 C7 -2.0(2)
N6 Ni1 N5 C8 171.8(2)
N2 Ni1 N5 C8 -9.4(2)
O1 Ni1 N5 C8 -86.7(2)
O2 Ni1 N5 C8 165.70(18)
N1 Ni1 N5 C8 69.5(2)
N6 Ni1 N5 C12 -0.75(15)
N2 Ni1 N5 C12 178.14(15)
O1 Ni1 N5 C12 100.80(15)
O2 Ni1 N5 C12 -6.8(3)
N1 Ni1 N5 C12 -102.99(15)
N2 Ni1 N6 C13 -80(4)
O1 Ni1 N6 C13 -91.55(19)
O2 Ni1 N6 C13 179.88(19)
N1 Ni1 N6 C13 89.79(19)
N5 Ni1 N6 C13 2.48(18)
N2 Ni1 N6 N7 100(4)
O1 Ni1 N6 N7 88.36(17)
O2 Ni1 N6 N7 -0.21(16)
N1 Ni1 N6 N7 -90.30(17)
N5 Ni1 N6 N7 -177.61(18)
C13 N6 N7 C14 -178.4(2)
Ni1 N6 N7 C14 1.6(2)
C5 N1 C1 C2 0.6(4)
Ni1 N1 C1 C2 -178.7(2)
N1 C1 C2 C3 -1.1(5)
C1 C2 C3 C4 1.5(6)
C2 C3 C4 C5 -1.4(5)
C1 N1 C5 C4 -0.4(4)
Ni1 N1 C5 C4 179.0(2)
C1 N1 C5 C6 179.4(2)
Ni1 N1 C5 C6 -1.2(3)
C3 C4 C5 N1 0.8(4)
C3 C4 C5 C6 -179.0(3)
N3 N2 C6 C5 -178.7(2)
Ni1 N2 C6 C5 3.3(3)
N1 C5 C6 N2 -1.2(3)
C4 C5 C6 N2 178.6(2)
Ni1 O1 C7 N4 176.06(19)
Ni1 O1 C7 N3 -3.6(3)
N2 N3 C7 O1 3.8(3)
N2 N3 C7 N4 -175.9(2)
C12 N5 C8 C9 -1.0(4)
Ni1 N5 C8 C9 -173.06(19)
N5 C8 C9 C10 0.0(4)
C8 C9 C10 C11 -0.2(4)
C9 C10 C11 C12 1.3(4)
C8 N5 C12 C11 2.2(3)
Ni1 N5 C12 C11 175.77(19)
C8 N5 C12 C13 -174.4(2)
Ni1 N5 C12 C13 -0.8(2)
C10 C11 C12 N5 -2.4(4)
C10 C11 C12 C13 174.0(2)
N7 N6 C13 C12 176.4(2)
Ni1 N6 C13 C12 -3.7(3)
N5 C12 C13 N6 2.9(3)
C11 C12 C13 N6 -173.7(2)
Ni1 O2 C14 N8 -174.5(2)
Ni1 O2 C14 N7 3.2(3)
N6 N7 C14 O2 -3.3(3)
N6 N7 C14 N8 174.5(2)
